data_4345232
loop_
_publ_author_name
'Harris, Lisa M.'
'Tam, Eric C. Y.'
'Cummins, Struan J. W.'
'Coles, Martyn P.'
'Fulton, J. Robin'

_publ_section_title
;
 The Reactivity of Germanium Phosphanides with Chalcogens
;
_journal_name_full 'Inorganic Chemistry'
_journal_paper_doi 10.1021/acs.inorgchem.6b03109
_journal_year 2017
_chemical_compound_source 'synthesis as described'
_chemical_formula_moiety 'C41 H51 Ge1 N2 P1 Se1'
_chemical_formula_sum 'C41 H51 Ge N2 P Se'
_chemical_formula_weight 754.36
_chemical_name_systematic
;
 ?
;
_space_group_IT_number 2
_symmetry_cell_setting triclinic
_symmetry_Int_Tables_number 2
_symmetry_space_group_name_Hall '-P 1'
_symmetry_space_group_name_H-M 'P -1'
_atom_sites_solution_hydrogens geom
_atom_sites_solution_primary direct
_atom_sites_solution_secondary difmap
_audit_conform_dict_location ftp://ftp.iucr.org/pub/cif_core.dic
_audit_conform_dict_name cif_core.dic
_audit_conform_dict_version 2.2
_audit_creation_date 2011-07-21T09:05:54-00:00
_audit_creation_method 'WinGX routine CIF_UPDATE'
_cell_angle_alpha 98.703(2)
_cell_angle_beta 94.437(2)
_cell_angle_gamma 113.262(2)
_cell_formula_units_Z 2
_cell_length_a 11.8510(4)
_cell_length_b 12.6357(5)
_cell_length_c 14.2256(5)
_cell_measurement_reflns_used 19186
_cell_measurement_temperature 173(2)
_cell_measurement_theta_max 26.733
_cell_measurement_theta_min 3.395
_cell_measurement_wavelength 0.71073
_cell_volume 1912.34(13)
_computing_cell_refinement 'HKL Scalepack (Otwinowski & Minor 1997)'
_computing_data_collection 'Collect (Bruker AXS BV, 1997-2004)'
_computing_data_reduction 'HKL Denzo and Scalepack (Otwinowski & Minor 1997)'
_computing_molecular_graphics 'Ortep-3 for Windows (Farrugia, 1997)'
_computing_publication_material 'WinGX publication routines (Farrugia, 1999)'
_computing_structure_refinement 'SHELXL-97 (Sheldrick, 1997)'
_computing_structure_solution 'SHELXS-86 (Sheldrick, 1986)'
_diffrn_ambient_temperature 173(2)
_diffrn_detector 'CCD plate'
_diffrn_measured_fraction_theta_full 0.995
_diffrn_measured_fraction_theta_max 0.995
_diffrn_measurement_device '95mm CCD camera on \k-goniostat'
_diffrn_measurement_device_type KappaCCD
_diffrn_measurement_method 'CCD rotation images, thick slices'
_diffrn_orient_matrix_type 'by Bruker AXS Collect from scalepack cell'
_diffrn_orient_matrix_UB_11 0.685394E-1
_diffrn_orient_matrix_UB_12 -0.83492E-2
_diffrn_orient_matrix_UB_13 0.393869E-1
_diffrn_orient_matrix_UB_21 0.576818E-1
_diffrn_orient_matrix_UB_22 0.338492E-1
_diffrn_orient_matrix_UB_23 -0.459362E-1
_diffrn_orient_matrix_UB_31 0.246564E-1
_diffrn_orient_matrix_UB_32 0.806834E-1
_diffrn_orient_matrix_UB_33 0.389077E-1
_diffrn_radiation_monochromator graphite
_diffrn_radiation_probe x-ray
_diffrn_radiation_type MoK\a
_diffrn_radiation_wavelength 0.7107
_diffrn_reflns_av_R_equivalents 0.0544
_diffrn_reflns_av_unetI/netI 0.047
_diffrn_reflns_limit_h_max 14
_diffrn_reflns_limit_h_min -14
_diffrn_reflns_limit_k_max 14
_diffrn_reflns_limit_k_min -15
_diffrn_reflns_limit_l_max 18
_diffrn_reflns_limit_l_min -17
_diffrn_reflns_number 24584
_diffrn_reflns_theta_full 26.76
_diffrn_reflns_theta_max 26.76
_diffrn_reflns_theta_min 3.42
_diffrn_source 'Enraf Nonius FR590'
_exptl_absorpt_coefficient_mu 1.824
_exptl_absorpt_correction_T_max 0.7132
_exptl_absorpt_correction_T_min 0.6273
_exptl_absorpt_correction_type multi-scan
_exptl_absorpt_process_details
;
        [c.f. r.h. blessing, acta cryst. (1995), a51, 33-38]
;
_exptl_crystal_colour Orange
_exptl_crystal_density_diffrn 1.31
_exptl_crystal_density_method 'not measured'
_exptl_crystal_description Plate
_exptl_crystal_F_000 784
_exptl_crystal_size_max 0.3
_exptl_crystal_size_mid 0.24
_exptl_crystal_size_min 0.12
_refine_diff_density_max 0.51
_refine_diff_density_min -0.404
_refine_diff_density_rms 0.065
_refine_ls_extinction_method none
_refine_ls_goodness_of_fit_ref 0.973
_refine_ls_hydrogen_treatment constr
_refine_ls_matrix_type full
_refine_ls_number_parameters 417
_refine_ls_number_reflns 8081
_refine_ls_number_restraints 0
_refine_ls_restrained_S_all 0.973
_refine_ls_R_factor_all 0.0524
_refine_ls_R_factor_gt 0.0354
_refine_ls_shift/su_max 0.001
_refine_ls_shift/su_mean 0
_refine_ls_structure_factor_coef Fsqd
_refine_ls_weighting_details 'calc w=1/[\s^2^(Fo^2^)+(0.0425P)^2^+1.3510P] where P=(Fo^2^+2Fc^2^)/3'
_refine_ls_weighting_scheme calc
_refine_ls_wR_factor_gt 0.0812
_refine_ls_wR_factor_ref 0.0887
_reflns_number_gt 6451
_reflns_number_total 8081
_reflns_threshold_expression >2sigma(I)
_cod_data_source_file ic6b03109_si_002.cif
_cod_data_source_block Compound-2PhSe
_cod_original_cell_volume 1912.34(12)
_cod_database_code 4345232

loop_
_symmetry_equiv_pos_as_xyz
'x, y, z'
'-x, -y, -z'

loop_
_atom_site_label
_atom_site_type_symbol
_atom_site_fract_x
_atom_site_fract_y
_atom_site_fract_z
_atom_site_U_iso_or_equiv
_atom_site_adp_type
_atom_site_occupancy
_atom_site_symmetry_multiplicity
_atom_site_calc_flag
_atom_site_refinement_flags
Se Se 0.11789(2) 0.63063(2) 0.205025(18) 0.02732(8) Uani 1 1 d .
Ge Ge 0.25741(2) 0.83448(2) 0.277335(17) 0.02104(8) Uani 1 1 d .
P P 0.10971(7) 0.58410(6) 0.35181(5) 0.02899(16) Uani 1 1 d .
N1 N 0.20387(17) 0.91005(17) 0.17838(13) 0.0192(4) Uani 1 1 d .
N2 N 0.40722(18) 0.85229(17) 0.21133(14) 0.0207(4) Uani 1 1 d .
C1 C 0.2884(2) 1.0054(2) 0.15728(17) 0.0226(5) Uani 1 1 d .
C2 C 0.4160(2) 1.0323(2) 0.17141(18) 0.0250(5) Uani 1 1 d .
H2 H 0.4712 1.1109 0.1713 0.03 Uiso 1 1 calc R
C3 C 0.4697(2) 0.9534(2) 0.18581(17) 0.0236(5) Uani 1 1 d .
C4 C 0.2485(3) 1.0895(2) 0.1141(2) 0.0327(6) Uani 1 1 d .
H4A H 0.2097 1.0542 0.0471 0.049 Uiso 1 1 calc R
H4B H 0.3213 1.1629 0.1164 0.049 Uiso 1 1 calc R
H4C H 0.1887 1.106 0.1508 0.049 Uiso 1 1 calc R
C5 C 0.6036(2) 0.9896(2) 0.1716(2) 0.0333(6) Uani 1 1 d .
H5A H 0.6568 1.0204 0.2344 0.05 Uiso 1 1 calc R
H5B H 0.6262 1.0507 0.1329 0.05 Uiso 1 1 calc R
H5C H 0.6147 0.9214 0.1385 0.05 Uiso 1 1 calc R
C6 C 0.0731(2) 0.8755(2) 0.14817(17) 0.0212(5) Uani 1 1 d .
C7 C 0.0199(2) 0.8185(2) 0.05288(17) 0.0229(5) Uani 1 1 d .
C8 C -0.1081(2) 0.7780(2) 0.02861(19) 0.0291(6) Uani 1 1 d .
H8 H -0.146 0.7392 -0.0356 0.035 Uiso 1 1 calc R
C9 C -0.1817(2) 0.7932(2) 0.0961(2) 0.0327(6) Uani 1 1 d .
H9 H -0.2692 0.7633 0.0785 0.039 Uiso 1 1 calc R
C10 C -0.1275(2) 0.8517(3) 0.1886(2) 0.0323(6) Uani 1 1 d .
H10 H -0.1781 0.863 0.2342 0.039 Uiso 1 1 calc R
C11 C 0.0002(2) 0.8945(2) 0.21653(18) 0.0250(5) Uani 1 1 d .
C12 C 0.0954(2) 0.7988(2) -0.02435(18) 0.0270(6) Uani 1 1 d .
H12 H 0.1854 0.8397 0.0037 0.032 Uiso 1 1 calc R
C13 C 0.0750(3) 0.8499(3) -0.1120(2) 0.0412(7) Uani 1 1 d .
H13A H 0.1254 0.8361 -0.1599 0.062 Uiso 1 1 calc R
H13B H 0.0995 0.9346 -0.092 0.062 Uiso 1 1 calc R
H13C H -0.013 0.8117 -0.1402 0.062 Uiso 1 1 calc R
C14 C 0.0641(3) 0.6680(3) -0.0568(2) 0.0388(7) Uani 1 1 d .
H14A H 0.1139 0.6578 -0.1065 0.058 Uiso 1 1 calc R
H14B H -0.0243 0.6258 -0.083 0.058 Uiso 1 1 calc R
H14C H 0.0828 0.6364 -0.0016 0.058 Uiso 1 1 calc R
C15 C 0.0561(2) 0.9613(3) 0.31908(18) 0.0311(6) Uani 1 1 d .
H15 H 0.1477 0.984 0.3255 0.037 Uiso 1 1 calc R
C16 C 0.0362(3) 1.0755(3) 0.3403(2) 0.0415(7) Uani 1 1 d .
H16A H 0.0732 1.1165 0.4067 0.062 Uiso 1 1 calc R
H16B H -0.0531 1.0564 0.3318 0.062 Uiso 1 1 calc R
H16C H 0.0757 1.1263 0.2959 0.062 Uiso 1 1 calc R
C17 C 0.0059(3) 0.8837(3) 0.3921(2) 0.0407(7) Uani 1 1 d .
H17A H 0.0441 0.9287 0.4572 0.061 Uiso 1 1 calc R
H17B H 0.0258 0.8151 0.3798 0.061 Uiso 1 1 calc R
H17C H -0.0844 0.8576 0.3859 0.061 Uiso 1 1 calc R
C18 C 0.4631(2) 0.7701(2) 0.21974(19) 0.0249(5) Uani 1 1 d .
C19 C 0.4433(2) 0.6808(2) 0.1405(2) 0.0308(6) Uani 1 1 d .
C20 C 0.5023(3) 0.6059(3) 0.1499(2) 0.0423(7) Uani 1 1 d .
H20 H 0.4918 0.5453 0.0971 0.051 Uiso 1 1 calc R
C21 C 0.5756(3) 0.6188(3) 0.2346(3) 0.0508(9) Uani 1 1 d .
H21 H 0.617 0.5685 0.239 0.061 Uiso 1 1 calc R
C22 C 0.5891(3) 0.7032(3) 0.3123(3) 0.0433(8) Uani 1 1 d .
H22 H 0.6373 0.7085 0.3707 0.052 Uiso 1 1 calc R
C23 C 0.5337(2) 0.7822(2) 0.3081(2) 0.0305(6) Uani 1 1 d .
C24 C 0.3623(3) 0.6655(2) 0.04683(19) 0.0325(6) Uani 1 1 d .
H24 H 0.3041 0.7031 0.0622 0.039 Uiso 1 1 calc R
C25 C 0.4398(4) 0.7286(3) -0.0254(2) 0.0650(11) Uani 1 1 d .
H25A H 0.3849 0.7173 -0.0847 0.098 Uiso 1 1 calc R
H25B H 0.5005 0.6961 -0.0399 0.098 Uiso 1 1 calc R
H25C H 0.4834 0.8127 0.0022 0.098 Uiso 1 1 calc R
C26 C 0.2835(3) 0.5373(3) -0.0001(2) 0.0430(7) Uani 1 1 d .
H26A H 0.2332 0.4972 0.0458 0.065 Uiso 1 1 calc R
H26B H 0.3379 0.4988 -0.0193 0.065 Uiso 1 1 calc R
H26C H 0.2288 0.5334 -0.0571 0.065 Uiso 1 1 calc R
C27 C 0.5510(2) 0.8740(3) 0.3958(2) 0.0342(6) Uani 1 1 d .
H27 H 0.5146 0.928 0.3762 0.041 Uiso 1 1 calc R
C28 C 0.6888(3) 0.9486(3) 0.4370(3) 0.0505(8) Uani 1 1 d .
H28A H 0.6954 1.0072 0.4932 0.076 Uiso 1 1 calc R
H28B H 0.7317 0.9885 0.3878 0.076 Uiso 1 1 calc R
H28C H 0.7271 0.8975 0.456 0.076 Uiso 1 1 calc R
C29 C 0.4815(3) 0.8175(3) 0.4750(2) 0.0501(8) Uani 1 1 d .
H29A H 0.4942 0.8789 0.531 0.075 Uiso 1 1 calc R
H29B H 0.5135 0.762 0.494 0.075 Uiso 1 1 calc R
H29C H 0.3925 0.7756 0.4504 0.075 Uiso 1 1 calc R
C30 C -0.0474(3) 0.4643(2) 0.33403(18) 0.0300(6) Uani 1 1 d .
C31 C -0.0699(3) 0.3619(3) 0.3692(2) 0.0408(7) Uani 1 1 d .
H31 H -0.0021 0.3488 0.3968 0.049 Uiso 1 1 calc R
C32 C -0.1907(3) 0.2785(3) 0.3645(2) 0.0488(8) Uani 1 1 d .
H32 H -0.2044 0.2094 0.3892 0.059 Uiso 1 1 calc R
C33 C -0.2897(3) 0.2947(3) 0.3249(2) 0.0454(8) Uani 1 1 d .
H33 H -0.372 0.2374 0.3218 0.054 Uiso 1 1 calc R
C34 C -0.2685(3) 0.3958(3) 0.2894(2) 0.0450(8) Uani 1 1 d .
H34 H -0.3368 0.4076 0.2611 0.054 Uiso 1 1 calc R
C35 C -0.1495(3) 0.4796(3) 0.2947(2) 0.0369(7) Uani 1 1 d .
H35 H -0.137 0.5491 0.2709 0.044 Uiso 1 1 calc R
C36 C 0.2059(3) 0.5003(2) 0.3571(2) 0.0337(6) Uani 1 1 d .
C37 C 0.2426(3) 0.4503(3) 0.2790(2) 0.0449(8) Uani 1 1 d .
H37 H 0.2169 0.4573 0.2161 0.054 Uiso 1 1 calc R
C38 C 0.3167(4) 0.3897(3) 0.2910(3) 0.0624(10) Uani 1 1 d .
H38 H 0.3404 0.3548 0.2364 0.075 Uiso 1 1 calc R
C39 C 0.3555(4) 0.3801(4) 0.3811(4) 0.0710(12) Uani 1 1 d .
H39 H 0.4062 0.3388 0.3893 0.085 Uiso 1 1 calc R
C40 C 0.3210(4) 0.4300(4) 0.4594(4) 0.0797(14) Uani 1 1 d .
H40 H 0.3479 0.4231 0.522 0.096 Uiso 1 1 calc R
C41 C 0.2471(4) 0.4910(3) 0.4485(2) 0.0564(9) Uani 1 1 d .
H41 H 0.2247 0.5264 0.5035 0.068 Uiso 1 1 calc R

loop_
_atom_site_aniso_label
_atom_site_aniso_U_11
_atom_site_aniso_U_22
_atom_site_aniso_U_33
_atom_site_aniso_U_23
_atom_site_aniso_U_13
_atom_site_aniso_U_12
Se 0.03116(15) 0.02506(14) 0.02422(14) 0.00979(11) 0.00660(10) 0.00783(11)
Ge 0.02000(14) 0.02512(15) 0.02140(14) 0.00873(10) 0.00566(10) 0.01091(11)
P 0.0365(4) 0.0257(4) 0.0239(3) 0.0092(3) 0.0061(3) 0.0102(3)
N1 0.0186(10) 0.0222(10) 0.0205(10) 0.0081(8) 0.0039(8) 0.0107(9)
N2 0.0172(10) 0.0231(11) 0.0257(10) 0.0090(8) 0.0053(8) 0.0105(9)
C1 0.0244(13) 0.0223(13) 0.0236(12) 0.0072(10) 0.0042(10) 0.0113(11)
C2 0.0212(13) 0.0205(13) 0.0325(14) 0.0106(11) 0.0056(10) 0.0056(10)
C3 0.0180(12) 0.0270(13) 0.0249(13) 0.0082(10) 0.0038(9) 0.0072(10)
C4 0.0287(15) 0.0268(14) 0.0457(17) 0.0160(12) 0.0061(12) 0.0113(12)
C5 0.0197(13) 0.0337(16) 0.0496(17) 0.0148(13) 0.0107(12) 0.0108(12)
C6 0.0189(12) 0.0224(12) 0.0266(12) 0.0107(10) 0.0054(9) 0.0105(10)
C7 0.0212(12) 0.0226(13) 0.0274(13) 0.0097(10) 0.0041(10) 0.0100(10)
C8 0.0237(13) 0.0292(14) 0.0325(14) 0.0083(11) -0.0005(11) 0.0092(11)
C9 0.0178(13) 0.0364(16) 0.0454(17) 0.0143(13) 0.0047(11) 0.0105(12)
C10 0.0244(14) 0.0424(17) 0.0385(16) 0.0149(13) 0.0138(11) 0.0184(13)
C11 0.0246(13) 0.0281(14) 0.0280(13) 0.0103(11) 0.0093(10) 0.0143(11)
C12 0.0215(13) 0.0322(15) 0.0253(13) 0.0018(11) 0.0029(10) 0.0106(11)
C13 0.0434(18) 0.0515(19) 0.0300(15) 0.0164(14) 0.0109(13) 0.0169(15)
C14 0.0442(18) 0.0409(17) 0.0336(15) 0.0002(13) 0.0067(13) 0.0224(15)
C15 0.0270(14) 0.0458(17) 0.0271(14) 0.0064(12) 0.0096(11) 0.0212(13)
C16 0.0478(19) 0.0474(19) 0.0349(16) 0.0050(14) 0.0122(13) 0.0254(16)
C17 0.0443(18) 0.057(2) 0.0305(15) 0.0136(14) 0.0125(13) 0.0284(16)
C18 0.0202(12) 0.0251(13) 0.0361(14) 0.0125(11) 0.0123(10) 0.0126(11)
C19 0.0259(14) 0.0295(15) 0.0427(16) 0.0130(12) 0.0180(12) 0.0128(12)
C20 0.0383(17) 0.0341(17) 0.063(2) 0.0111(15) 0.0212(15) 0.0213(14)
C21 0.0419(19) 0.0415(19) 0.086(3) 0.0232(18) 0.0148(17) 0.0304(16)
C22 0.0344(17) 0.0411(18) 0.063(2) 0.0232(16) 0.0037(14) 0.0205(15)
C23 0.0223(13) 0.0320(15) 0.0429(16) 0.0170(12) 0.0078(11) 0.0131(12)
C24 0.0338(15) 0.0285(15) 0.0340(15) 0.0058(12) 0.0141(12) 0.0102(12)
C25 0.069(3) 0.059(2) 0.0382(19) 0.0148(17) 0.0122(17) -0.0059(19)
C26 0.0390(17) 0.0339(17) 0.0521(19) 0.0005(14) 0.0140(14) 0.0122(14)
C27 0.0269(14) 0.0434(17) 0.0358(15) 0.0153(13) 0.0016(11) 0.0159(13)
C28 0.0286(16) 0.061(2) 0.056(2) 0.0071(17) -0.0014(14) 0.0150(16)
C29 0.0445(19) 0.067(2) 0.0445(19) 0.0247(17) 0.0106(14) 0.0234(18)
C30 0.0378(16) 0.0270(14) 0.0243(13) 0.0077(11) 0.0099(11) 0.0104(12)
C31 0.0426(18) 0.0351(17) 0.0473(18) 0.0183(14) 0.0114(14) 0.0142(14)
C32 0.056(2) 0.0289(17) 0.057(2) 0.0206(15) 0.0169(16) 0.0074(15)
C33 0.0413(18) 0.0400(18) 0.0429(18) 0.0075(14) 0.0133(14) 0.0032(15)
C34 0.0361(17) 0.053(2) 0.0422(17) 0.0116(15) 0.0058(13) 0.0136(15)
C35 0.0402(17) 0.0361(16) 0.0341(15) 0.0139(13) 0.0103(12) 0.0121(14)
C36 0.0317(15) 0.0265(14) 0.0383(16) 0.0115(12) -0.0022(12) 0.0068(12)
C37 0.0453(19) 0.0464(19) 0.0478(19) 0.0131(15) 0.0045(14) 0.0229(16)
C38 0.059(2) 0.055(2) 0.086(3) 0.018(2) 0.013(2) 0.035(2)
C39 0.060(3) 0.055(2) 0.108(4) 0.034(2) -0.004(2) 0.031(2)
C40 0.088(3) 0.080(3) 0.079(3) 0.037(3) -0.017(2) 0.040(3)
C41 0.074(3) 0.057(2) 0.0403(19) 0.0153(17) -0.0054(17) 0.030(2)

loop_
_atom_type_symbol
_atom_type_description
_atom_type_scat_dispersion_real
_atom_type_scat_dispersion_imag
_atom_type_scat_source
C C 0.0033 0.0016 'International Tables Vol C Tables 4.2.6.8 and 6.1.1.4'
H H 0 0 'International Tables Vol C Tables 4.2.6.8 and 6.1.1.4'
Ge Ge 0.1547 1.8001 'International Tables Vol C Tables 4.2.6.8 and 6.1.1.4'
N N 0.0061 0.0033 'International Tables Vol C Tables 4.2.6.8 and 6.1.1.4'
P P 0.1023 0.0942 'International Tables Vol C Tables 4.2.6.8 and 6.1.1.4'
Se Se -0.0929 2.2259 'International Tables Vol C Tables 4.2.6.8 and 6.1.1.4'

loop_
_geom_angle_atom_site_label_1
_geom_angle_atom_site_label_2
_geom_angle_atom_site_label_3
_geom_angle
P Se Ge 90.27(2)
N1 Ge N2 88.20(8)
N1 Ge Se 97.17(6)
N2 Ge Se 100.54(6)
C36 P C30 100.63(12)
C36 P Se 104.68(10)
C30 P Se 101.18(8)
C1 N1 C6 121.03(19)
C1 N1 Ge 118.18(15)
C6 N1 Ge 119.43(14)
C3 N2 C18 120.7(2)
C3 N2 Ge 118.56(16)
C18 N2 Ge 118.08(15)
N1 C1 C2 122.9(2)
N1 C1 C4 119.8(2)
C2 C1 C4 117.2(2)
C1 C2 C3 126.0(2)
C1 C2 H2 117
C3 C2 H2 117
N2 C3 C2 122.3(2)
N2 C3 C5 120.7(2)
C2 C3 C5 117.0(2)
C1 C4 H4A 109.5
C1 C4 H4B 109.5
H4A C4 H4B 109.5
C1 C4 H4C 109.5
H4A C4 H4C 109.5
H4B C4 H4C 109.5
C3 C5 H5A 109.5
C3 C5 H5B 109.5
H5A C5 H5B 109.5
C3 C5 H5C 109.5
H5A C5 H5C 109.5
H5B C5 H5C 109.5
C7 C6 C11 121.2(2)
C7 C6 N1 119.7(2)
C11 C6 N1 119.0(2)
C8 C7 C6 118.0(2)
C8 C7 C12 118.9(2)
C6 C7 C12 123.1(2)
C9 C8 C7 121.4(2)
C9 C8 H8 119.3
C7 C8 H8 119.3
C10 C9 C8 119.7(2)
C10 C9 H9 120.1
C8 C9 H9 120.1
C9 C10 C11 121.2(2)
C9 C10 H10 119.4
C11 C10 H10 119.4
C10 C11 C6 118.4(2)
C10 C11 C15 119.2(2)
C6 C11 C15 122.4(2)
C7 C12 C14 111.2(2)
C7 C12 C13 111.8(2)
C14 C12 C13 109.4(2)
C7 C12 H12 108.1
C14 C12 H12 108.1
C13 C12 H12 108.1
C12 C13 H13A 109.5
C12 C13 H13B 109.5
H13A C13 H13B 109.5
C12 C13 H13C 109.5
H13A C13 H13C 109.5
H13B C13 H13C 109.5
C12 C14 H14A 109.5
C12 C14 H14B 109.5
H14A C14 H14B 109.5
C12 C14 H14C 109.5
H14A C14 H14C 109.5
H14B C14 H14C 109.5
C11 C15 C17 111.3(2)
C11 C15 C16 111.4(2)
C17 C15 C16 111.5(2)
C11 C15 H15 107.5
C17 C15 H15 107.5
C16 C15 H15 107.5
C15 C16 H16A 109.5
C15 C16 H16B 109.5
H16A C16 H16B 109.5
C15 C16 H16C 109.5
H16A C16 H16C 109.5
H16B C16 H16C 109.5
C15 C17 H17A 109.5
C15 C17 H17B 109.5
H17A C17 H17B 109.5
C15 C17 H17C 109.5
H17A C17 H17C 109.5
H17B C17 H17C 109.5
C19 C18 C23 122.6(2)
C19 C18 N2 119.0(2)
C23 C18 N2 118.4(2)
C20 C19 C18 117.5(3)
C20 C19 C24 120.5(3)
C18 C19 C24 122.0(2)
C21 C20 C19 120.9(3)
C21 C20 H20 119.5
C19 C20 H20 119.5
C22 C21 C20 120.5(3)
C22 C21 H21 119.7
C20 C21 H21 119.7
C21 C22 C23 121.8(3)
C21 C22 H22 119.1
C23 C22 H22 119.1
C22 C23 C18 116.6(3)
C22 C23 C27 119.9(3)
C18 C23 C27 123.5(2)
C19 C24 C26 113.4(2)
C19 C24 C25 111.5(2)
C26 C24 C25 109.5(2)
C19 C24 H24 107.4
C26 C24 H24 107.4
C25 C24 H24 107.4
C24 C25 H25A 109.5
C24 C25 H25B 109.5
H25A C25 H25B 109.5
C24 C25 H25C 109.5
H25A C25 H25C 109.5
H25B C25 H25C 109.5
C24 C26 H26A 109.5
C24 C26 H26B 109.5
H26A C26 H26B 109.5
C24 C26 H26C 109.5
H26A C26 H26C 109.5
H26B C26 H26C 109.5
C23 C27 C28 112.5(2)
C23 C27 C29 111.2(3)
C28 C27 C29 109.6(2)
C23 C27 H27 107.8
C28 C27 H27 107.8
C29 C27 H27 107.8
C27 C28 H28A 109.5
C27 C28 H28B 109.5
H28A C28 H28B 109.5
C27 C28 H28C 109.5
H28A C28 H28C 109.5
H28B C28 H28C 109.5
C27 C29 H29A 109.5
C27 C29 H29B 109.5
H29A C29 H29B 109.5
C27 C29 H29C 109.5
H29A C29 H29C 109.5
H29B C29 H29C 109.5
C35 C30 C31 117.6(3)
C35 C30 P 120.4(2)
C31 C30 P 121.6(2)
C32 C31 C30 120.6(3)
C32 C31 H31 119.7
C30 C31 H31 119.7
C33 C32 C31 120.9(3)
C33 C32 H32 119.5
C31 C32 H32 119.5
C32 C33 C34 118.9(3)
C32 C33 H33 120.5
C34 C33 H33 120.5
C35 C34 C33 120.7(3)
C35 C34 H34 119.6
C33 C34 H34 119.6
C34 C35 C30 121.2(3)
C34 C35 H35 119.4
C30 C35 H35 119.4
C37 C36 C41 118.4(3)
C37 C36 P 125.4(2)
C41 C36 P 116.1(3)
C36 C37 C38 120.9(3)
C36 C37 H37 119.6
C38 C37 H37 119.6
C39 C38 C37 120.2(4)
C39 C38 H38 119.9
C37 C38 H38 119.9
C40 C39 C38 119.8(4)
C40 C39 H39 120.1
C38 C39 H39 120.1
C39 C40 C41 120.7(4)
C39 C40 H40 119.7
C41 C40 H40 119.7
C40 C41 C36 120.1(4)
C40 C41 H41 120
C36 C41 H41 120

loop_
_geom_bond_atom_site_label_1
_geom_bond_atom_site_label_2
_geom_bond_distance
Se P 2.2524(7)
Se Ge 2.4490(4)
Ge N1 2.0108(18)
Ge N2 2.0224(19)
P C36 1.841(3)
P C30 1.846(3)
N1 C1 1.322(3)
N1 C6 1.444(3)
N2 C3 1.322(3)
N2 C18 1.449(3)
C1 C2 1.402(3)
C1 C4 1.510(3)
C2 C3 1.408(3)
C2 H2 0.95
C3 C5 1.507(3)
C4 H4A 0.98
C4 H4B 0.98
C4 H4C 0.98
C5 H5A 0.98
C5 H5B 0.98
C5 H5C 0.98
C6 C7 1.403(3)
C6 C11 1.405(3)
C7 C8 1.390(3)
C7 C12 1.522(3)
C8 C9 1.388(4)
C8 H8 0.95
C9 C10 1.374(4)
C9 H9 0.95
C10 C11 1.391(4)
C10 H10 0.95
C11 C15 1.522(4)
C12 C14 1.530(4)
C12 C13 1.534(4)
C12 H12 1
C13 H13A 0.98
C13 H13B 0.98
C13 H13C 0.98
C14 H14A 0.98
C14 H14B 0.98
C14 H14C 0.98
C15 C17 1.528(4)
C15 C16 1.543(4)
C15 H15 1
C16 H16A 0.98
C16 H16B 0.98
C16 H16C 0.98
C17 H17A 0.98
C17 H17B 0.98
C17 H17C 0.98
C18 C19 1.402(4)
C18 C23 1.407(4)
C19 C20 1.395(4)
C19 C24 1.521(4)
C20 C21 1.379(5)
C20 H20 0.95
C21 C22 1.366(5)
C21 H21 0.95
C22 C23 1.401(4)
C22 H22 0.95
C23 C27 1.509(4)
C24 C26 1.525(4)
C24 C25 1.533(4)
C24 H24 1
C25 H25A 0.98
C25 H25B 0.98
C25 H25C 0.98
C26 H26A 0.98
C26 H26B 0.98
C26 H26C 0.98
C27 C28 1.538(4)
C27 C29 1.543(4)
C27 H27 1
C28 H28A 0.98
C28 H28B 0.98
C28 H28C 0.98
C29 H29A 0.98
C29 H29B 0.98
C29 H29C 0.98
C30 C35 1.388(4)
C30 C31 1.394(4)
C31 C32 1.392(4)
C31 H31 0.95
C32 C33 1.363(5)
C32 H32 0.95
C33 C34 1.382(4)
C33 H33 0.95
C34 C35 1.377(4)
C34 H34 0.95
C35 H35 0.95
C36 C37 1.380(4)
C36 C41 1.392(4)
C37 C38 1.391(4)
C37 H37 0.95
C38 C39 1.368(6)
C38 H38 0.95
C39 C40 1.366(6)
C39 H39 0.95
C40 C41 1.391(5)
C40 H40 0.95
C41 H41 0.95
